data_4073632
loop_
_publ_author_name
'Tschirschwitz, Steffen'
'L\"onnecke, Peter'
'Hey-Hawkins, Evamarie'

_publ_section_title
;
 Stereoselective Synthesis ofortho-Carbaborane-ContainingP-Chiral
 Phosphanylferrocenes&#x2020;
;
_journal_issue 19
_journal_name_full Organometallics
_journal_page_first 4715
_journal_paper_doi 10.1021/om700503t
_journal_volume 26
_journal_year 2007
_chemical_formula_sum 'C16 H29 B10 Cl Fe N P'
_chemical_formula_weight 465.77
_chemical_name_systematic
;
 ?
;
_space_group_IT_number 19
_symmetry_cell_setting orthorhombic
_symmetry_space_group_name_Hall 'P 2ac 2ab'
_symmetry_space_group_name_H-M 'P 21 21 21'
_atom_sites_solution_hydrogens geom
_atom_sites_solution_primary direct
_atom_sites_solution_secondary difmap
_audit_creation_method SHELXL-97
_cell_angle_alpha 90.00
_cell_angle_beta 90.00
_cell_angle_gamma 90.00
_cell_formula_units_Z 4
_cell_length_a 7.3494(3)
_cell_length_b 17.3675(7)
_cell_length_c 18.5680(8)
_cell_measurement_reflns_used 7399
_cell_measurement_temperature 213(2)
_cell_measurement_theta_max 28.25
_cell_measurement_theta_min 2.59
_cell_volume 2370.03(17)
_computing_cell_refinement 'Bruker SAINT'
_computing_data_collection 'Bruker SMART'
_computing_data_reduction 'Bruker SAINT'
_computing_molecular_graphics 'ORTEP3 for Windows (L. J. Farrugia, 1997)'
_computing_publication_material 'WINGX  (L.J. Farrugia,1999)'
_computing_structure_refinement 'SHELXL-97 (Sheldrick, 1997)'
_computing_structure_solution 'SIR92 (Giacovazzo 1993)'
_diffrn_ambient_temperature 213(2)
_diffrn_measured_fraction_theta_full 0.991
_diffrn_measured_fraction_theta_max 0.991
_diffrn_measurement_device_type 'Bruker CCD area detector'
_diffrn_measurement_method '\F scans'
_diffrn_radiation_monochromator graphite
_diffrn_radiation_source 'fine-focus sealed tube'
_diffrn_radiation_type MoK\a
_diffrn_radiation_wavelength 0.71073
_diffrn_reflns_av_R_equivalents 0.0247
_diffrn_reflns_av_sigmaI/netI 0.0207
_diffrn_reflns_limit_h_max 9
_diffrn_reflns_limit_h_min -9
_diffrn_reflns_limit_k_max 23
_diffrn_reflns_limit_k_min -22
_diffrn_reflns_limit_l_max 24
_diffrn_reflns_limit_l_min -24
_diffrn_reflns_number 21603
_diffrn_reflns_theta_full 28.29
_diffrn_reflns_theta_max 28.29
_diffrn_reflns_theta_min 1.61
_exptl_absorpt_coefficient_mu 0.821
_exptl_absorpt_correction_type multi-scan
_exptl_crystal_colour orange
_exptl_crystal_density_diffrn 1.305
_exptl_crystal_density_method 'not measured'
_exptl_crystal_description prism
_exptl_crystal_F_000 960
_exptl_crystal_size_max 0.40
_exptl_crystal_size_mid 0.30
_exptl_crystal_size_min 0.30
_refine_diff_density_max 0.392
_refine_diff_density_min -0.275
_refine_diff_density_rms 0.057
_refine_ls_abs_structure_details 'Flack H D (1983), Acta Cryst. A39, 876-881'
_refine_ls_abs_structure_Flack -0.004(16)
_refine_ls_extinction_method none
_refine_ls_goodness_of_fit_ref 1.250
_refine_ls_hydrogen_treatment mixed
_refine_ls_matrix_type full
_refine_ls_number_parameters 367
_refine_ls_number_reflns 5778
_refine_ls_number_restraints 0
_refine_ls_restrained_S_all 1.250
_refine_ls_R_factor_all 0.0425
_refine_ls_R_factor_gt 0.0404
_refine_ls_shift/su_max 0.001
_refine_ls_shift/su_mean 0.000
_refine_ls_structure_factor_coef Fsqd
_refine_ls_weighting_details 'calc w=1/[\s^2^(Fo^2^)+(0.0382P)^2^+0.8998P] where P=(Fo^2^+2Fc^2^)/3'
_refine_ls_weighting_scheme calc
_refine_ls_wR_factor_gt 0.0895
_refine_ls_wR_factor_ref 0.0903
_reflns_number_gt 5607
_reflns_number_total 5778
_reflns_threshold_expression >2sigma(I)
_cod_data_source_file om700503t-file002.cif
_cod_data_source_block c2245fin
_cod_depositor_comments
;
The following automatic conversions were performed:

'_symmetry_cell_setting' value 'Orthorhombic' changed to
'orthorhombic' according to
/home/saulius/struct/CIF-dictionaries/cif_core.dic dictionary named
'cif_core.dic' version 2.4.1 from 2010-06-29.

Automatic conversion script
Id: cif_fix_values 1715 2011-07-08 13:25:40Z adriana 
;
_cod_original_sg_symbol_H-M P2(1)2(1)2(1)
_cod_database_code 4073632

loop_
_symmetry_equiv_pos_as_xyz
'x, y, z'
'-x+1/2, -y, z+1/2'
'x+1/2, -y+1/2, -z'
'-x, y+1/2, -z+1/2'

loop_
_atom_site_label
_atom_site_type_symbol
_atom_site_fract_x
_atom_site_fract_y
_atom_site_fract_z
_atom_site_U_iso_or_equiv
_atom_site_adp_type
_atom_site_occupancy
_atom_site_symmetry_multiplicity
_atom_site_calc_flag
_atom_site_refinement_flags
Fe1 Fe 0.49786(5) 0.820135(19) 0.126713(16) 0.02567(9) Uani 1 1 d .
Cl1 Cl 0.75781(10) 0.91616(5) 0.28383(4) 0.04535(18) Uani 1 1 d .
P1 P 0.57224(9) 0.83107(4) 0.30761(3) 0.02853(14) Uani 1 1 d .
N1 N 0.2724(3) 0.68969(13) 0.30588(11) 0.0348(5) Uani 1 1 d .
C1 C 0.4368(3) 0.88593(14) 0.37755(13) 0.0264(5) Uani 1 1 d .
C2 C 0.2956(4) 0.83172(17) 0.42363(14) 0.0337(6) Uani 1 1 d .
C3 C 0.4262(3) 0.83803(13) 0.23086(11) 0.0233(4) Uani 1 1 d .
C4 C 0.3347(3) 0.77091(14) 0.20218(12) 0.0237(5) Uani 1 1 d .
C5 C 0.2282(4) 0.79663(16) 0.14281(12) 0.0293(5) Uani 1 1 d .
C6 C 0.2539(4) 0.87644(17) 0.13412(13) 0.0329(5) Uani 1 1 d .
C7 C 0.3758(4) 0.90267(15) 0.18738(14) 0.0285(5) Uani 1 1 d .
C8 C 0.7720(4) 0.8085(2) 0.11949(19) 0.0573(10) Uani 1 1 d .
H8 H 0.8542 0.8131 0.1580 0.069 Uiso 1 1 calc R
C9 C 0.6872(4) 0.7408(2) 0.09661(16) 0.0438(7) Uani 1 1 d .
H9 H 0.7035 0.6917 0.1170 0.053 Uiso 1 1 calc R
C10 C 0.5743(4) 0.7581(2) 0.03834(15) 0.0421(7) Uani 1 1 d .
H10 H 0.5013 0.7229 0.0129 0.050 Uiso 1 1 calc R
C11 C 0.5888(5) 0.8371(2) 0.02444(17) 0.0542(9) Uani 1 1 d .
H11 H 0.5270 0.8644 -0.0118 0.065 Uiso 1 1 calc R
C12 C 0.7123(6) 0.8685(2) 0.0745(2) 0.0667(12) Uani 1 1 d .
H12 H 0.7484 0.9203 0.0773 0.080 Uiso 1 1 calc R
C13 C 0.3513(4) 0.69093(15) 0.23235(13) 0.0311(5) Uani 1 1 d .
C14 C 0.2758(6) 0.6302(2) 0.18072(19) 0.0501(8) Uani 1 1 d .
C15 C 0.0754(5) 0.6941(2) 0.3069(2) 0.0484(7) Uani 1 1 d .
C16 C 0.3387(7) 0.6238(2) 0.3475(2) 0.0560(10) Uani 1 1 d .
B1 B 0.2790(5) 0.85907(18) 0.51165(16) 0.0371(7) Uani 1 1 d .
B2 B 0.1044(5) 0.8798(2) 0.44880(18) 0.0377(7) Uani 1 1 d .
B3 B 0.1838(5) 0.95305(18) 0.50782(15) 0.0331(6) Uani 1 1 d .
B4 B 0.4230(5) 0.94072(17) 0.51783(15) 0.0320(6) Uani 1 1 d .
B5 B 0.4906(5) 0.86096(16) 0.46553(14) 0.0327(6) Uani 1 1 d .
B6 B 0.2056(4) 0.89567(18) 0.36395(16) 0.0322(6) Uani 1 1 d .
B7 B 0.1389(5) 0.97506(19) 0.41581(16) 0.0342(7) Uani 1 1 d .
B8 B 0.3371(5) 1.01227(17) 0.45866(15) 0.0315(6) Uani 1 1 d .
B9 B 0.5267(4) 0.95607(16) 0.43277(14) 0.0287(6) Uani 1 1 d .
B10 B 0.3503(4) 0.97695(16) 0.36977(16) 0.0298(6) Uani 1 1 d .
H1X H 0.258(5) 0.8141(18) 0.5517(16) 0.043(8) Uiso 1 1 d .
H2X H -0.022(5) 0.8488(18) 0.4520(16) 0.038(8) Uiso 1 1 d .
H3X H 0.106(5) 0.972(2) 0.5489(19) 0.049(10) Uiso 1 1 d .
H4X H 0.488(5) 0.9526(17) 0.5664(17) 0.041(8) Uiso 1 1 d .
H5X H 0.599(5) 0.8144(19) 0.4733(18) 0.047(9) Uiso 1 1 d .
H6X H 0.152(4) 0.8755(17) 0.3179(18) 0.040(8) Uiso 1 1 d .
H7X H 0.029(5) 1.0071(18) 0.4028(17) 0.043(9) Uiso 1 1 d .
H8X H 0.350(4) 1.0690(17) 0.4693(15) 0.030(7) Uiso 1 1 d .
H9X H 0.653(5) 0.9743(18) 0.4236(16) 0.035(8) Uiso 1 1 d .
H10X H 0.372(4) 1.0086(17) 0.3224(17) 0.035(8) Uiso 1 1 d .
H2 H 0.291(4) 0.7796(18) 0.4108(16) 0.034(8) Uiso 1 1 d .
H5 H 0.156(4) 0.7650(16) 0.1148(16) 0.029(7) Uiso 1 1 d .
H6 H 0.199(4) 0.9045(17) 0.1000(16) 0.035(8) Uiso 1 1 d .
H7 H 0.409(4) 0.9491(17) 0.1923(14) 0.020(6) Uiso 1 1 d .
H13 H 0.468(4) 0.6771(17) 0.2398(15) 0.031(7) Uiso 1 1 d .
H14A H 0.281(5) 0.582(2) 0.1971(18) 0.049(10) Uiso 1 1 d .
H14B H 0.147(6) 0.640(2) 0.173(2) 0.056(11) Uiso 1 1 d .
H14C H 0.340(5) 0.631(2) 0.137(2) 0.053(10) Uiso 1 1 d .
H15A H 0.035(4) 0.7369(18) 0.2792(16) 0.032(8) Uiso 1 1 d .
H15B H 0.037(5) 0.704(2) 0.354(2) 0.056(11) Uiso 1 1 d .
H15C H 0.020(5) 0.654(2) 0.2873(17) 0.044(9) Uiso 1 1 d .
H16A H 0.282(5) 0.576(2) 0.329(2) 0.061(11) Uiso 1 1 d .
H16B H 0.290(6) 0.630(2) 0.392(2) 0.057(11) Uiso 1 1 d .
H16C H 0.467(7) 0.618(3) 0.341(3) 0.082(15) Uiso 1 1 d .

loop_
_atom_site_aniso_label
_atom_site_aniso_U_11
_atom_site_aniso_U_22
_atom_site_aniso_U_33
_atom_site_aniso_U_23
_atom_site_aniso_U_13
_atom_site_aniso_U_12
Fe1 0.02260(15) 0.03437(17) 0.02004(14) -0.00199(13) 0.00266(14) 0.00229(17)
Cl1 0.0316(3) 0.0565(4) 0.0480(4) -0.0194(3) 0.0041(3) -0.0105(3)
P1 0.0268(3) 0.0342(3) 0.0245(3) -0.0078(3) -0.0053(2) 0.0081(3)
N1 0.0440(13) 0.0305(11) 0.0298(10) 0.0040(9) 0.0039(9) -0.0017(10)
C1 0.0259(11) 0.0307(12) 0.0227(10) -0.0049(9) -0.0036(9) 0.0033(9)
C2 0.0372(14) 0.0321(14) 0.0316(12) -0.0068(10) 0.0030(10) -0.0031(12)
C3 0.0245(10) 0.0258(12) 0.0195(10) -0.0008(8) -0.0024(8) 0.0038(9)
C4 0.0218(11) 0.0298(12) 0.0195(10) -0.0035(8) 0.0019(9) 0.0015(9)
C5 0.0209(12) 0.0457(15) 0.0214(11) -0.0041(9) -0.0011(9) 0.0010(10)
C6 0.0293(12) 0.0481(15) 0.0215(11) 0.0085(10) 0.0004(10) 0.0079(12)
C7 0.0306(13) 0.0260(13) 0.0291(12) 0.0028(10) 0.0057(10) 0.0057(10)
C8 0.0270(15) 0.092(3) 0.0526(18) -0.029(2) 0.0084(13) 0.0037(16)
C9 0.0399(16) 0.0541(18) 0.0375(14) -0.0075(13) 0.0104(12) 0.0147(14)
C10 0.0394(15) 0.0602(19) 0.0266(12) -0.0120(12) 0.0092(11) 0.0009(14)
C11 0.058(2) 0.069(2) 0.0350(15) 0.0086(15) 0.0229(14) 0.0160(19)
C12 0.059(2) 0.054(2) 0.087(3) -0.016(2) 0.047(2) -0.0177(19)
C13 0.0330(14) 0.0299(13) 0.0303(12) -0.0020(10) 0.0034(10) 0.0012(11)
C14 0.072(3) 0.0352(17) 0.0434(17) -0.0123(13) 0.0069(17) -0.0111(16)
C15 0.0481(17) 0.052(2) 0.0453(17) 0.0011(16) 0.0117(15) -0.0123(16)
C16 0.084(3) 0.0416(19) 0.0427(17) 0.0155(14) 0.0029(19) 0.0040(19)
B1 0.054(2) 0.0313(15) 0.0264(13) -0.0007(11) -0.0005(13) -0.0045(14)
B2 0.0369(18) 0.0396(17) 0.0366(16) -0.0087(13) 0.0078(13) -0.0038(14)
B3 0.0422(17) 0.0322(15) 0.0250(13) -0.0045(11) 0.0084(12) 0.0000(13)
B4 0.0447(16) 0.0300(14) 0.0214(12) -0.0048(11) -0.0019(12) 0.0000(13)
B5 0.0425(16) 0.0317(13) 0.0239(11) -0.0018(10) -0.0074(14) 0.0062(15)
B6 0.0243(14) 0.0413(16) 0.0309(14) -0.0087(12) 0.0014(11) 0.0038(11)
B7 0.0373(16) 0.0371(16) 0.0282(14) -0.0044(12) 0.0004(12) 0.0123(14)
B8 0.0461(17) 0.0253(14) 0.0231(13) -0.0021(10) 0.0044(12) 0.0024(12)
B9 0.0321(17) 0.0302(13) 0.0239(12) -0.0057(10) -0.0008(11) -0.0022(12)
B10 0.0365(15) 0.0283(13) 0.0247(13) -0.0015(11) 0.0021(12) 0.0071(11)

loop_
_atom_type_symbol
_atom_type_description
_atom_type_scat_dispersion_real
_atom_type_scat_dispersion_imag
_atom_type_scat_source
Fe Fe 0.3463 0.8444 'International Tables Vol C Tables 4.2.6.8 and 6.1.1.4'
Cl Cl 0.1484 0.1585 'International Tables Vol C Tables 4.2.6.8 and 6.1.1.4'
P P 0.1023 0.0942 'International Tables Vol C Tables 4.2.6.8 and 6.1.1.4'
N N 0.0061 0.0033 'International Tables Vol C Tables 4.2.6.8 and 6.1.1.4'
C C 0.0033 0.0016 'International Tables Vol C Tables 4.2.6.8 and 6.1.1.4'
B B 0.0013 0.0007 'International Tables Vol C Tables 4.2.6.8 and 6.1.1.4'
H H 0.0000 0.0000 'International Tables Vol C Tables 4.2.6.8 and 6.1.1.4'

loop_
_geom_angle_atom_site_label_1
_geom_angle_atom_site_label_2
_geom_angle_atom_site_label_3
_geom_angle
C3 Fe1 C8 109.63(12)
C3 Fe1 C7 41.29(9)
C8 Fe1 C7 123.04(12)
C3 Fe1 C12 126.38(14)
C8 Fe1 C12 40.50(17)
C7 Fe1 C12 108.39(14)
C3 Fe1 C4 41.76(9)
C8 Fe1 C4 126.11(14)
C7 Fe1 C4 69.77(10)
C12 Fe1 C4 163.79(16)
C3 Fe1 C11 162.37(13)
C8 Fe1 C11 68.08(15)
C7 Fe1 C11 124.07(13)
C12 Fe1 C11 40.54(17)
C4 Fe1 C11 153.89(14)
C3 Fe1 C9 122.87(11)
C8 Fe1 C9 40.20(14)
C7 Fe1 C9 158.62(12)
C12 Fe1 C9 67.59(16)
C4 Fe1 C9 107.91(12)
C11 Fe1 C9 67.52(14)
C3 Fe1 C10 156.72(12)
C8 Fe1 C10 67.74(13)
C7 Fe1 C10 159.92(12)
C12 Fe1 C10 67.73(15)
C4 Fe1 C10 119.63(12)
C11 Fe1 C10 40.17(14)
C9 Fe1 C10 40.05(13)
C3 Fe1 C5 68.88(9)
C8 Fe1 C5 162.13(15)
C7 Fe1 C5 68.41(11)
C12 Fe1 C5 154.65(17)
C4 Fe1 C5 40.87(9)
C11 Fe1 C5 118.91(13)
C9 Fe1 C5 124.54(13)
C10 Fe1 C5 106.18(12)
C3 Fe1 C6 68.61(9)
C8 Fe1 C6 157.17(15)
C7 Fe1 C6 40.45(11)
C12 Fe1 C6 120.94(16)
C4 Fe1 C6 68.77(10)
C11 Fe1 C6 106.33(12)
C9 Fe1 C6 160.08(13)
C10 Fe1 C6 123.16(12)
C5 Fe1 C6 40.26(11)
C3 P1 C1 101.36(11)
C3 P1 Cl1 100.26(9)
C1 P1 Cl1 97.71(8)
C15 N1 C16 111.5(3)
C15 N1 C13 113.6(2)
C16 N1 C13 111.5(3)
C2 C1 B10 109.8(2)
C2 C1 B9 109.72(19)
B10 C1 B9 62.57(16)
C2 C1 B6 60.67(17)
B10 C1 B6 62.04(17)
B9 C1 B6 113.3(2)
C2 C1 B5 60.68(17)
B10 C1 B5 113.27(19)
B9 C1 B5 61.93(16)
B6 C1 B5 112.7(2)
C2 C1 P1 113.66(16)
B10 C1 P1 127.07(18)
B9 C1 P1 124.19(18)
B6 C1 P1 117.81(16)
B5 C1 P1 113.57(17)
C1 C2 B2 112.6(2)
C1 C2 B6 62.12(16)
B2 C2 B6 62.46(18)
C1 C2 B1 112.6(2)
B2 C2 B1 62.68(19)
B6 C2 B1 114.5(2)
C1 C2 B5 62.38(16)
B2 C2 B5 115.0(2)
B6 C2 B5 115.4(2)
B1 C2 B5 62.67(19)
C1 C2 H2 116.2(19)
B2 C2 H2 121(2)
B6 C2 H2 116.9(19)
B1 C2 H2 120.7(18)
B5 C2 H2 115(2)
C7 C3 C4 107.7(2)
C7 C3 P1 131.13(19)
C4 C3 P1 121.18(17)
C7 C3 Fe1 69.49(13)
C4 C3 Fe1 69.29(12)
P1 C3 Fe1 126.42(13)
C5 C4 C3 106.7(2)
C5 C4 C13 128.6(2)
C3 C4 C13 124.7(2)
C5 C4 Fe1 70.03(14)
C3 C4 Fe1 68.94(13)
C13 C4 Fe1 126.71(17)
C6 C5 C4 108.9(2)
C6 C5 Fe1 69.94(16)
C4 C5 Fe1 69.10(14)
C6 C5 H5 126.7(18)
C4 C5 H5 124.4(18)
Fe1 C5 H5 126.5(18)
C5 C6 C7 108.8(2)
C5 C6 Fe1 69.80(16)
C7 C6 Fe1 69.19(15)
C5 C6 H6 124(2)
C7 C6 H6 127(2)
Fe1 C6 H6 127(2)
C6 C7 C3 107.9(2)
C6 C7 Fe1 70.36(16)
C3 C7 Fe1 69.22(13)
C6 C7 H7 124.5(19)
C3 C7 H7 127.6(19)
Fe1 C7 H7 127.2(19)
C9 C8 C12 107.7(3)
C9 C8 Fe1 70.20(18)
C12 C8 Fe1 69.9(2)
C9 C8 H8 126.2
C12 C8 H8 126.2
Fe1 C8 H8 125.4
C10 C9 C8 108.6(3)
C10 C9 Fe1 70.14(17)
C8 C9 Fe1 69.60(18)
C10 C9 H9 125.7
C8 C9 H9 125.7
Fe1 C9 H9 126.1
C9 C10 C11 108.0(3)
C9 C10 Fe1 69.81(16)
C11 C10 Fe1 69.65(17)
C9 C10 H10 126.0
C11 C10 H10 126.0
Fe1 C10 H10 126.1
C10 C11 C12 107.8(3)
C10 C11 Fe1 70.18(17)
C12 C11 Fe1 69.64(19)
C10 C11 H11 126.1
C12 C11 H11 126.1
Fe1 C11 H11 125.7
C8 C12 C11 107.8(3)
C8 C12 Fe1 69.6(2)
C11 C12 Fe1 69.8(2)
C8 C12 H12 126.1
C11 C12 H12 126.1
Fe1 C12 H12 126.0
N1 C13 C4 109.0(2)
N1 C13 C14 115.2(2)
C4 C13 C14 112.0(2)
N1 C13 H13 103.1(18)
C4 C13 H13 112.3(19)
C14 C13 H13 105.0(19)
C13 C14 H14A 115(2)
C13 C14 H14B 109(2)
H14A C14 H14B 104(3)
C13 C14 H14C 111(2)
H14A C14 H14C 107(3)
H14B C14 H14C 111(3)
N1 C15 H15A 110.3(19)
N1 C15 H15B 109(2)
H15A C15 H15B 106(3)
N1 C15 H15C 114(2)
H15A C15 H15C 104(3)
H15B C15 H15C 113(3)
N1 C16 H16A 110(2)
N1 C16 H16B 105(2)
H16A C16 H16B 105(3)
N1 C16 H16C 110(3)
H16A C16 H16C 106(4)
H16B C16 H16C 121(4)
C2 B1 B2 58.48(17)
C2 B1 B4 104.0(2)
B2 B1 B4 108.2(2)
C2 B1 B5 58.72(17)
B2 B1 B5 108.2(2)
B4 B1 B5 59.58(18)
C2 B1 B3 104.2(2)
B2 B1 B3 60.14(19)
B4 B1 B3 60.18(19)
B5 B1 B3 108.0(2)
C2 B1 H1X 117.7(16)
B2 B1 H1X 119.4(18)
B4 B1 H1X 127.9(17)
B5 B1 H1X 117.9(18)
B3 B1 H1X 129.0(17)
C2 B2 B6 58.85(17)
C2 B2 B1 58.84(18)
B6 B2 B1 108.3(2)
C2 B2 B3 104.4(2)
B6 B2 B3 107.5(2)
B1 B2 B3 60.09(19)
C2 B2 B7 104.1(2)
B6 B2 B7 59.20(18)
B1 B2 B7 108.2(2)
B3 B2 B7 60.04(18)
C2 B2 H2X 118.9(17)
B6 B2 H2X 119.5(16)
B1 B2 H2X 119.2(16)
B3 B2 H2X 127.4(17)
B7 B2 H2X 127.4(17)
B1 B3 B8 107.6(2)
B1 B3 B2 59.77(18)
B8 B3 B2 107.8(2)
B1 B3 B4 59.79(19)
B8 B3 B4 59.84(18)
B2 B3 B4 107.6(2)
B1 B3 B7 108.0(2)
B8 B3 B7 60.07(18)
B2 B3 B7 60.10(19)
B4 B3 B7 108.0(2)
B1 B3 H3X 119(2)
B8 B3 H3X 124(2)
B2 B3 H3X 121(2)
B4 B3 H3X 121(2)
B7 B3 H3X 124(2)
B5 B4 B1 60.28(19)
B5 B4 B9 60.43(16)
B1 B4 B9 108.6(2)
B5 B4 B8 108.02(19)
B1 B4 B8 107.9(2)
B9 B4 B8 59.76(17)
B5 B4 B3 108.4(2)
B1 B4 B3 60.02(19)
B9 B4 B3 108.2(2)
B8 B4 B3 60.01(18)
B5 B4 H4X 120.1(18)
B1 B4 H4X 119.2(17)
B9 B4 H4X 122.9(19)
B8 B4 H4X 124.2(17)
B3 B4 H4X 121.4(19)
C2 B5 C1 56.93(15)
C2 B5 B4 104.3(2)
C1 B5 B4 104.9(2)
C2 B5 B1 58.61(18)
C1 B5 B1 105.0(2)
B4 B5 B1 60.13(18)
C2 B5 B9 104.2(2)
C1 B5 B9 58.71(15)
B4 B5 B9 60.08(16)
B1 B5 B9 108.2(2)
C2 B5 H5X 115.6(17)
C1 B5 H5X 117.0(17)
B4 B5 H5X 133.0(16)
B1 B5 H5X 122.4(17)
B9 B5 H5X 126.5(18)
C2 B6 C1 57.21(16)
C2 B6 B7 105.3(2)
C1 B6 B7 105.8(2)
C2 B6 B2 58.69(18)
C1 B6 B2 105.6(2)
B7 B6 B2 60.93(18)
C2 B6 B10 104.3(2)
C1 B6 B10 58.53(16)
B7 B6 B10 60.46(18)
B2 B6 B10 108.9(2)
C2 B6 H6X 118.6(18)
C1 B6 H6X 118.3(19)
B7 B6 H6X 129.3(18)
B2 B6 H6X 122.8(19)
B10 B6 H6X 124.4(18)
B6 B7 B10 60.30(17)
B6 B7 B8 107.6(2)
B10 B7 B8 59.48(17)
B6 B7 B3 107.8(2)
B10 B7 B3 107.7(2)
B8 B7 B3 59.85(17)
B6 B7 B2 59.87(18)
B10 B7 B2 107.9(2)
B8 B7 B2 107.4(2)
B3 B7 B2 59.85(18)
B6 B7 H7X 121.7(18)
B10 B7 H7X 125.0(18)
B8 B7 H7X 124.1(18)
B3 B7 H7X 119.8(18)
B2 B7 H7X 118.7(19)
B10 B8 B9 60.67(16)
B10 B8 B4 108.4(2)
B9 B8 B4 60.10(17)
B10 B8 B3 108.3(2)
B9 B8 B3 108.6(2)
B4 B8 B3 60.15(18)
B10 B8 B7 60.04(17)
B9 B8 B7 108.8(2)
B4 B8 B7 108.3(2)
B3 B8 B7 60.08(18)
B10 B8 H8X 121.1(16)
B9 B8 H8X 121.1(17)
B4 B8 H8X 121.9(16)
B3 B8 H8X 121.7(17)
B7 B8 H8X 121.3(17)
C1 B9 B8 104.5(2)
C1 B9 B4 105.0(2)
B8 B9 B4 60.14(17)
C1 B9 B5 59.36(15)
B8 B9 B5 107.6(2)
B4 B9 B5 59.49(17)
C1 B9 B10 58.33(15)
B8 B9 B10 59.55(17)
B4 B9 B10 107.6(2)
B5 B9 B10 107.7(2)
C1 B9 H9X 118.6(18)
B8 B9 H9X 127.3(18)
B4 B9 H9X 127.0(18)
B5 B9 H9X 119.5(19)
B10 B9 H9X 120.0(18)
C1 B10 B8 105.2(2)
C1 B10 B6 59.43(16)
B8 B10 B6 107.5(2)
C1 B10 B7 105.5(2)
B8 B10 B7 60.48(18)
B6 B10 B7 59.24(17)
C1 B10 B9 59.10(15)
B8 B10 B9 59.78(17)
B6 B10 B9 108.3(2)
B7 B10 B9 108.5(2)
C1 B10 H10X 119.8(17)
B8 B10 H10X 127.6(16)
B6 B10 H10X 117.3(17)
B7 B10 H10X 123.2(17)
B9 B10 H10X 123.0(17)

loop_
_geom_bond_atom_site_label_1
_geom_bond_atom_site_label_2
_geom_bond_distance
Fe1 C3 2.028(2)
Fe1 C8 2.029(3)
Fe1 C7 2.032(3)
Fe1 C12 2.032(3)
Fe1 C4 2.033(2)
Fe1 C11 2.035(3)
Fe1 C9 2.037(3)
Fe1 C10 2.042(3)
Fe1 C5 2.045(3)
Fe1 C6 2.047(3)
Cl1 P1 2.0588(11)
P1 C3 1.788(2)
P1 C1 1.893(2)
N1 C15 1.450(4)
N1 C16 1.464(4)
N1 C13 1.483(3)
C1 C2 1.642(4)
C1 B10 1.710(4)
C1 B9 1.724(4)
C1 B6 1.726(4)
C1 B5 1.736(4)
C2 B2 1.700(4)
C2 B6 1.703(4)
C2 B1 1.706(4)
C2 B5 1.708(4)
C2 H2 0.94(3)
C3 C7 1.432(3)
C3 C4 1.447(3)
C4 C5 1.424(3)
C4 C13 1.503(3)
C5 C6 1.408(4)
C5 H5 0.92(3)
C6 C7 1.410(4)
C6 H6 0.89(3)
C7 H7 0.85(3)
C8 C9 1.397(5)
C8 C12 1.406(6)
C8 H8 0.9400
C9 C10 1.397(4)
C9 H9 0.9400
C10 C11 1.400(5)
C10 H10 0.9400
C11 C12 1.409(6)
C11 H11 0.9400
C12 H12 0.9400
C13 C14 1.529(4)
C13 H13 0.90(3)
C14 H14A 0.90(4)
C14 H14B 0.97(4)
C14 H14C 0.94(4)
C15 H15A 0.95(3)
C15 H15B 0.93(4)
C15 H15C 0.88(3)
C16 H16A 1.00(4)
C16 H16B 0.91(4)
C16 H16C 0.96(5)
B1 B2 1.771(5)
B1 B4 1.773(5)
B1 B5 1.776(5)
B1 B3 1.777(5)
B1 H1X 1.09(3)
B2 B6 1.764(4)
B2 B3 1.778(4)
B2 B7 1.783(5)
B2 H2X 1.08(3)
B3 B8 1.778(4)
B3 B4 1.780(5)
B3 B7 1.782(4)
B3 H3X 1.00(4)
B4 B5 1.763(4)
B4 B9 1.774(4)
B4 B8 1.775(4)
B4 H4X 1.04(3)
B5 B9 1.780(4)
B5 H5X 1.14(3)
B6 B7 1.752(4)
B6 B10 1.771(4)
B6 H6X 1.00(3)
B7 B10 1.774(4)
B7 B8 1.781(5)
B7 H7X 1.01(3)
B8 B10 1.764(4)
B8 B9 1.768(4)
B8 H8X 1.01(3)
B9 B10 1.783(4)
B9 H9X 0.99(3)
B10 H10X 1.05(3)
